data_4312489
loop_
_publ_author_name
'Daofeng Sun'
'Rong Cao'
'Yanqiong Sun'
'Wenhua Bi'
'Xiaoju Li'
'Yanqin Wang'
'Qian Shi'
'Xing Li'

_publ_section_title
;
 Novel Silver-Containing Supramolecular Frameworks Constructed by
 Combination of Coordination Bonds and Supramolecular Interactions
;
_journal_name_full 'Inorganic Chemistry'
_journal_page_first 7512
_journal_page_last 7518
_journal_paper_doi 10.1021/ic034568v
_journal_volume 42
_journal_year 2003
_chemical_formula_sum 'C15 H12 Ag N2 O5'
_chemical_formula_weight 408.14
_chemical_name_systematic
;
 ?
;
_space_group_IT_number 15
_symmetry_cell_setting monoclinic
_symmetry_space_group_name_Hall '-C 2yc'
_symmetry_space_group_name_H-M 'C 1 2/c 1'
_atom_sites_solution_hydrogens geom
_atom_sites_solution_primary direct
_atom_sites_solution_secondary difmap
_audit_creation_method SHELXL-97
_cell_angle_alpha 90.00
_cell_angle_beta 114.040(2)
_cell_angle_gamma 90.00
_cell_formula_units_Z 8
_cell_length_a 18.84610(10)
_cell_length_b 11.4196(4)
_cell_length_c 14.1240(4)
_cell_measurement_reflns_used 60
_cell_measurement_temperature 293(2)
_cell_measurement_theta_max 24.99
_cell_measurement_theta_min 2.14
_cell_volume 2776.04(13)
_computing_cell_refinement 'Siemens SMART'
_computing_data_collection 'Siemens SMART'
_computing_data_reduction 'Siemens XPREP'
_computing_structure_refinement 'Siemens SHELXTL'
_computing_structure_solution 'Siemens SHELXTL'
_diffrn_ambient_temperature 293(2)
_diffrn_measured_fraction_theta_full 0.987
_diffrn_measured_fraction_theta_max 0.987
_diffrn_radiation_monochromator graphite
_diffrn_radiation_source 'fine-focus sealed tube'
_diffrn_radiation_type MoK\a
_diffrn_radiation_wavelength 0.71073
_diffrn_reflns_av_R_equivalents 0.0271
_diffrn_reflns_av_sigmaI/netI 0.0414
_diffrn_reflns_limit_h_max 21
_diffrn_reflns_limit_h_min -22
_diffrn_reflns_limit_k_max 13
_diffrn_reflns_limit_k_min -12
_diffrn_reflns_limit_l_max 8
_diffrn_reflns_limit_l_min -16
_diffrn_reflns_number 4060
_diffrn_reflns_theta_full 24.99
_diffrn_reflns_theta_max 24.99
_diffrn_reflns_theta_min 2.14
_diffrn_standards_decay_% none
_diffrn_standards_interval_count none
_diffrn_standards_interval_time none
_diffrn_standards_number none
_exptl_absorpt_coefficient_mu 1.482
_exptl_absorpt_correction_T_max 1.0000
_exptl_absorpt_correction_T_min .6551
_exptl_absorpt_correction_type empirical
_exptl_absorpt_process_details 'SADABS (Sheldrick, 1996)'
_exptl_crystal_colour colorless
_exptl_crystal_density_diffrn 1.953
_exptl_crystal_density_method 'not measured'
_exptl_crystal_description prism
_exptl_crystal_F_000 1624
_exptl_crystal_size_max .35
_exptl_crystal_size_mid .20
_exptl_crystal_size_min .05
_refine_diff_density_max 0.621
_refine_diff_density_min -0.639
_refine_diff_density_rms 0.102
_refine_ls_extinction_method none
_refine_ls_goodness_of_fit_ref 1.145
_refine_ls_hydrogen_treatment mixed
_refine_ls_matrix_type full
_refine_ls_number_parameters 256
_refine_ls_number_reflns 2416
_refine_ls_number_restraints 0
_refine_ls_restrained_S_all 1.145
_refine_ls_R_factor_gt 0.0511
_refine_ls_shift/su_max 0.000
_refine_ls_shift/su_mean 0.000
_refine_ls_structure_factor_coef Fsqd
_refine_ls_weighting_details 'calc w=1/[\s^2^(Fo^2^)+(0.0322P)^2^+20.0656P] where P=(Fo^2^+2Fc^2^)/3'
_refine_ls_weighting_scheme calc
_refine_ls_wR_factor_gt 0.1000
_refine_ls_wR_factor_ref 0.1141
_reflns_number_gt 1802
_reflns_number_total 2416
_reflns_threshold_expression >2sigma(I)
_cod_data_source_file ic034568vsi20030526_095845_2.cif
_cod_data_source_block '[Ag(bipy)](H2btec)1/2H2O'
_cod_database_code 4312489
_refine_ls_r_factor_ref 0.0766

loop_
_symmetry_equiv_pos_as_xyz
'x, y, z'
'-x, y, -z+1/2'
'x+1/2, y+1/2, z'
'-x+1/2, y+1/2, -z+1/2'
'-x, -y, -z'
'x, -y, z-1/2'
'-x+1/2, -y+1/2, -z'
'x+1/2, -y+1/2, z-1/2'

loop_
_atom_site_label
_atom_site_type_symbol
_atom_site_fract_x
_atom_site_fract_y
_atom_site_fract_z
_atom_site_U_iso_or_equiv
_atom_site_adp_type
_atom_site_occupancy
_atom_site_symmetry_multiplicity
_atom_site_calc_flag
_atom_site_refinement_flags
_atom_site_disorder_assembly
_atom_site_disorder_group
Ag Ag 0.00859(3) 0.04798(4) 0.12475(4) 0.0472(2) Uani 1 1 d . . .
N1 N 0.0114(3) 0.2368(4) 0.1256(4) 0.0340(12) Uani 1 1 d . . .
N2 N 0.0066(3) 0.8598(4) 0.1265(4) 0.0290(11) Uani 1 1 d . . .
C1 C 0.2494(3) 0.2259(5) 0.5945(4) 0.0245(12) Uani 1 1 d . . .
C2 C 0.2700(3) 0.3371(4) 0.5758(4) 0.0220(12) Uani 1 1 d . . .
C3 C 0.2703(3) 0.3623(4) 0.4790(4) 0.0204(11) Uani 1 1 d . . .
C4 C 0.3038(3) 0.4195(5) 0.6646(4) 0.0251(12) Uani 1 1 d . . .
C5 C 0.2852(3) 0.4837(5) 0.4481(4) 0.0278(13) Uani 1 1 d . . .
C11 C 0.0764(4) 0.2992(5) 0.1470(5) 0.0353(15) Uani 1 1 d . . .
H11A H 0.123(4) 0.257(7) 0.158(6) 0.07(2) Uiso 1 1 d . . .
C12 C 0.0785(4) 0.4195(5) 0.1489(5) 0.0351(15) Uani 1 1 d . . .
H12A H 0.123(3) 0.455(5) 0.167(4) 0.024(15) Uiso 1 1 d . . .
C13 C 0.0106(3) 0.4840(4) 0.1278(4) 0.0229(12) Uani 1 1 d . . .
C14 C 0.0087(3) 0.6138(4) 0.1283(4) 0.0259(12) Uani 1 1 d . . .
C15 C 0.0767(4) 0.6788(5) 0.1624(5) 0.0375(15) Uani 1 1 d . . .
H15A H 0.130(4) 0.645(6) 0.192(5) 0.046(18) Uiso 1 1 d . . .
C16 C 0.0730(4) 0.8004(5) 0.1603(6) 0.0430(17) Uani 1 1 d . . .
H16A H 0.120(4) 0.843(6) 0.184(5) 0.05(2) Uiso 1 1 d . . .
C17 C -0.0589(4) 0.7976(5) 0.0949(5) 0.0401(16) Uani 1 1 d . . .
H17A H -0.108(4) 0.827(6) 0.071(5) 0.047(19) Uiso 1 1 d . . .
C18 C -0.0600(4) 0.6780(5) 0.0950(5) 0.0391(16) Uani 1 1 d . . .
H15A H -0.107(4) 0.637(6) 0.072(5) 0.045(18) Uiso 1 1 d . . .
C19 C -0.0572(4) 0.4193(5) 0.1052(5) 0.0360(15) Uani 1 1 d . . .
H19A H -0.110(4) 0.462(6) 0.093(5) 0.05(2) Uiso 1 1 d . . .
C20 C -0.0536(4) 0.2989(6) 0.1056(6) 0.0442(18) Uani 1 1 d . . .
H20A H -0.101(4) 0.259(6) 0.086(5) 0.06(2) Uiso 1 1 d . . .
O0 O 0.2535(4) 0.7897(5) 0.3640(4) 0.0576(15) Uani 1 1 d . . .
HB H 0.249(4) 0.839(7) 0.414(6) 0.06(2) Uiso 1 1 d . . .
HA H 0.252(5) 0.734(7) 0.391(6) 0.06(3) Uiso 1 1 d . . .
O1 O 0.3308(2) 0.4904(3) 0.4036(3) 0.0351(10) Uani 1 1 d . . .
O2 O 0.2484(3) 0.5666(3) 0.4629(3) 0.0435(11) Uani 1 1 d . . .
O3 O 0.2658(3) 0.4204(4) 0.7245(3) 0.0388(11) Uani 1 1 d . . .
H3A H 0.295(6) 0.459(9) 0.795(9) 0.14(4) Uiso 1 1 d . . .
O4 O 0.3634(2) 0.4729(4) 0.6821(3) 0.0389(10) Uani 1 1 d . . .
H1A H 0.246(3) 0.212(5) 0.647(4) 0.016(15) Uiso 1 1 d . . .

loop_
_atom_site_aniso_label
_atom_site_aniso_U_11
_atom_site_aniso_U_22
_atom_site_aniso_U_33
_atom_site_aniso_U_23
_atom_site_aniso_U_13
_atom_site_aniso_U_12
Ag 0.0599(4) 0.0146(3) 0.0599(4) 0.0003(2) 0.0169(3) -0.0018(2)
N1 0.040(3) 0.018(2) 0.038(3) -0.003(2) 0.010(2) -0.005(2)
N2 0.037(3) 0.012(2) 0.035(3) -0.004(2) 0.011(2) 0.001(2)
C1 0.029(3) 0.026(3) 0.019(3) 0.001(2) 0.010(3) 0.002(2)
C2 0.027(3) 0.020(3) 0.017(2) 0.001(2) 0.007(2) 0.001(2)
C3 0.019(3) 0.017(2) 0.020(3) -0.002(2) 0.003(2) 0.001(2)
C4 0.032(3) 0.020(3) 0.022(3) 0.001(2) 0.010(2) 0.002(2)
C5 0.029(3) 0.030(3) 0.017(3) 0.000(2) 0.002(2) 0.002(3)
C11 0.037(4) 0.022(3) 0.045(4) 0.003(3) 0.016(3) 0.002(3)
C12 0.026(4) 0.020(3) 0.050(4) -0.001(3) 0.007(3) -0.007(3)
C13 0.030(3) 0.016(3) 0.021(3) 0.000(2) 0.009(2) -0.005(2)
C14 0.035(3) 0.019(3) 0.023(3) -0.001(2) 0.012(2) -0.002(3)
C15 0.026(4) 0.023(3) 0.059(4) 0.000(3) 0.013(3) -0.001(3)
C16 0.039(4) 0.019(3) 0.067(5) -0.004(3) 0.018(4) -0.007(3)
C17 0.028(4) 0.021(3) 0.061(4) -0.001(3) 0.007(3) 0.002(3)
C18 0.025(4) 0.020(3) 0.061(4) -0.006(3) 0.007(3) -0.006(3)
C19 0.034(4) 0.018(3) 0.055(4) -0.004(3) 0.017(3) -0.005(3)
C20 0.034(4) 0.027(3) 0.068(5) -0.006(3) 0.016(4) -0.011(3)
O0 0.080(4) 0.040(3) 0.057(4) 0.006(3) 0.032(3) 0.010(3)
O1 0.046(3) 0.026(2) 0.037(2) 0.0081(18) 0.022(2) 0.0015(19)
O2 0.060(3) 0.024(2) 0.056(3) 0.005(2) 0.032(2) 0.006(2)
O3 0.049(3) 0.042(2) 0.033(2) -0.0168(19) 0.025(2) -0.015(2)
O4 0.039(3) 0.043(3) 0.033(2) -0.0153(19) 0.0135(19) -0.020(2)

loop_
_atom_type_symbol
_atom_type_description
_atom_type_scat_dispersion_real
_atom_type_scat_dispersion_imag
_atom_type_scat_source
C C 0.0033 0.0016 'International Tables Vol C Tables 4.2.6.8 and 6.1.1.4'
H H 0.0000 0.0000 'International Tables Vol C Tables 4.2.6.8 and 6.1.1.4'
N N 0.0061 0.0033 'International Tables Vol C Tables 4.2.6.8 and 6.1.1.4'
O O 0.0106 0.0060 'International Tables Vol C Tables 4.2.6.8 and 6.1.1.4'
Ag Ag -0.8971 1.1015 'International Tables Vol C Tables 4.2.6.8 and 6.1.1.4'

loop_
_geom_angle_atom_site_label_1
_geom_angle_atom_site_label_2
_geom_angle_atom_site_label_3
_geom_angle
_geom_angle_site_symmetry_1
_geom_angle_site_symmetry_3
_geom_angle_publ_flag
N2 Ag N1 179.13(18) 1_545 . ?
C11 N1 C20 116.0(5) . . ?
C11 N1 Ag 123.4(4) . . ?
C20 N1 Ag 120.6(4) . . ?
C16 N2 C17 117.1(5) . . ?
C16 N2 Ag 119.7(4) . 1_565 ?
C17 N2 Ag 123.2(4) . 1_565 ?
C3 C1 C2 122.3(5) 7_556 . ?
C1 C2 C3 119.3(5) . . ?
C1 C2 C4 118.5(5) . . ?
C3 C2 C4 121.5(5) . . ?
C1 C3 C2 118.5(5) 7_556 . ?
C1 C3 C5 118.3(5) 7_556 . ?
C2 C3 C5 123.0(4) . . ?
O4 C4 O3 124.6(5) . . ?
O4 C4 C2 122.3(5) . . ?
O3 C4 C2 112.9(5) . . ?
O2 C5 O1 125.5(5) . . ?
O2 C5 C3 117.9(5) . . ?
O1 C5 C3 116.4(5) . . ?
N1 C11 C12 123.6(6) . . ?
C11 C12 C13 120.3(6) . . ?
C19 C13 C12 116.3(5) . . ?
C19 C13 C14 120.6(5) . . ?
C12 C13 C14 123.1(5) . . ?
C15 C14 C18 115.8(5) . . ?
C15 C14 C13 121.2(5) . . ?
C18 C14 C13 123.0(5) . . ?
C14 C15 C16 119.8(6) . . ?
N2 C16 C15 123.3(6) . . ?
N2 C17 C18 123.0(6) . . ?
C17 C18 C14 120.9(6) . . ?
C20 C19 C13 119.2(6) . . ?
N1 C20 C19 124.6(6) . . ?

loop_
_geom_bond_atom_site_label_1
_geom_bond_atom_site_label_2
_geom_bond_distance
_geom_bond_site_symmetry_2
_geom_bond_publ_flag
Ag N2 2.149(4) 1_545 ?
Ag N1 2.157(4) . ?
N1 C11 1.341(8) . ?
N1 C20 1.342(8) . ?
N2 C16 1.330(8) . ?
N2 C17 1.333(8) . ?
N2 Ag 2.149(4) 1_565 ?
C1 C3 1.384(7) 7_556 ?
C1 C2 1.384(7) . ?
C2 C3 1.398(7) . ?
C2 C4 1.489(7) . ?
C3 C1 1.384(7) 7_556 ?
C3 C5 1.514(7) . ?
C4 O4 1.211(6) . ?
C4 O3 1.312(7) . ?
C5 O2 1.240(7) . ?
C5 O1 1.258(7) . ?
C11 C12 1.375(8) . ?
C12 C13 1.400(8) . ?
C13 C19 1.395(8) . ?
C13 C14 1.483(7) . ?
C14 C15 1.386(8) . ?
C14 C18 1.392(8) . ?
C15 C16 1.389(8) . ?
C17 C18 1.367(8) . ?
C19 C20 1.377(8) . ?
